data_7224780
loop_
_publ_author_name
'Liu, Bai-Ling'
'Zang, Hong-Ying'
'Tan, Hua-Qiao'
'Wang, Yong-Hui'
'Li, Yang-Guang'

_publ_section_title
;
 Engineering the proton conductivity of metal--organic hybrid materials by
 varying the coordination mode of the ligand
;
_journal_issue 18
_journal_name_full CrystEngComm
_journal_page_first 3300
_journal_paper_doi 10.1039/C6CE00299D
_journal_volume 18
_journal_year 2016
_chemical_formula_moiety 'C40 H38 Mo8 N8 O35'
_chemical_formula_sum 'C40 H38 Mo8 N8 O35'
_chemical_formula_weight 1958.30
_chemical_name_systematic
;
 ?
;
_space_group_crystal_system monoclinic
_space_group_IT_number 14
_space_group_name_Hall '-P 2ybc'
_space_group_name_H-M_alt 'P 1 21/c 1'
_symmetry_space_group_name_Hall '-P 2ybc'
_symmetry_space_group_name_H-M 'P 1 21/c 1'
_atom_sites_solution_hydrogens mixed
_audit_creation_method SHELXL-2014
_audit_update_record
;
2015-10-23 deposited with the CCDC.
2016-04-01 downloaded from the CCDC.
;
_cell_angle_alpha 90
_cell_angle_beta 94.94(3)
_cell_angle_gamma 90
_cell_formula_units_Z 2
_cell_length_a 7.3598(15)
_cell_length_b 14.818(3)
_cell_length_c 26.434(5)
_cell_measurement_temperature 298(2)
_cell_volume 2872.1(10)
_computing_cell_refinement 'SAINT (Bruker, 1999)'
_computing_data_collection 'SMART (Bruker, 1997)'
_computing_data_reduction SAINT
_computing_structure_refinement 'SHELXL-2014 (Sheldrick, 2014)'
_computing_structure_solution 'SHELXL-2014 (Sheldrick, 2014)'
_diffrn_ambient_temperature 298(2)
_diffrn_measured_fraction_theta_full 0.971
_diffrn_measured_fraction_theta_max 0.957
_diffrn_measurement_device_type 'Bruker APEX CCD area-detector'
_diffrn_measurement_method '\w scans'
_diffrn_radiation_type MoK\a
_diffrn_radiation_wavelength 0.71073
_diffrn_reflns_av_R_equivalents 0.0434
_diffrn_reflns_av_unetI/netI 0.0400
_diffrn_reflns_Laue_measured_fraction_full 0.971
_diffrn_reflns_Laue_measured_fraction_max 0.957
_diffrn_reflns_limit_h_max 9
_diffrn_reflns_limit_h_min -8
_diffrn_reflns_limit_k_max 19
_diffrn_reflns_limit_k_min -19
_diffrn_reflns_limit_l_max 34
_diffrn_reflns_limit_l_min -34
_diffrn_reflns_number 26137
_diffrn_reflns_point_group_measured_fraction_full 0.971
_diffrn_reflns_point_group_measured_fraction_max 0.957
_diffrn_reflns_theta_full 25.242
_diffrn_reflns_theta_max 27.484
_diffrn_reflns_theta_min 3.061
_diffrn_source 'fine-focus sealed tube'
_exptl_absorpt_coefficient_mu 1.795
_exptl_absorpt_correction_T_max 0.813
_exptl_absorpt_correction_T_min 0.738
_exptl_absorpt_correction_type multi-scan
_exptl_absorpt_process_details 'SADABS (Sheldrick, 1996)'
_exptl_crystal_colour YELLOW
_exptl_crystal_density_diffrn 2.264
_exptl_crystal_description BLOCK
_exptl_crystal_F_000 1900
_exptl_crystal_size_max 0.180
_exptl_crystal_size_mid 0.150
_exptl_crystal_size_min 0.120
_refine_diff_density_max 1.674
_refine_diff_density_min -0.635
_refine_diff_density_rms 0.166
_refine_ls_extinction_method none
_refine_ls_goodness_of_fit_ref 0.945
_refine_ls_hydrogen_treatment mixed
_refine_ls_matrix_type full
_refine_ls_number_parameters 433
_refine_ls_number_reflns 6310
_refine_ls_number_restraints 24
_refine_ls_restrained_S_all 0.954
_refine_ls_R_factor_all 0.0623
_refine_ls_R_factor_gt 0.0417
_refine_ls_shift/su_max 0.002
_refine_ls_shift/su_mean 0.000
_refine_ls_structure_factor_coef Fsqd
_refine_ls_weighting_details 'w=1/[\s^2^(Fo^2^)+(0.0634P)^2^+0.7832P] where P=(Fo^2^+2Fc^2^)/3'
_refine_ls_weighting_scheme calc
_refine_ls_wR_factor_gt 0.0957
_refine_ls_wR_factor_ref 0.1024
_reflns_Friedel_coverage 0.000
_reflns_number_gt 4588
_reflns_number_total 6310
_reflns_threshold_expression 'I > 2\s(I)'
_cod_data_source_file c6ce00299d2.cif
_cod_data_source_block 1
_cod_depositor_comments 'Adding full bibliography for 7224779--7224780.cif.'
_cod_database_code 7224780
_shelx_space_group_comment
;
The symmetry employed for this shelxl refinement is uniquely defined
by the following loop, which should always be used as a source of
symmetry information in preference to the above space-group names.
They are only intended as comments.
;
_shelx_estimated_absorpt_t_min 0.738
_shelx_estimated_absorpt_t_max 0.813
_shelxl_version_number 2014-3

loop_
_space_group_symop_operation_xyz
'x, y, z'
'-x, y+1/2, -z+1/2'
'-x, -y, -z'
'x, -y-1/2, z-1/2'

loop_
_atom_site_label
_atom_site_type_symbol
_atom_site_fract_x
_atom_site_fract_y
_atom_site_fract_z
_atom_site_U_iso_or_equiv
_atom_site_adp_type
_atom_site_occupancy
_atom_site_site_symmetry_order
_atom_site_calc_flag
_atom_site_refinement_flags_posn
_atom_site_refinement_flags_adp
_atom_site_refinement_flags_occupancy
_atom_site_disorder_assembly
_atom_site_disorder_group
Mo1 Mo 0.74492(5) 0.21721(3) 0.57199(2) 0.01678(11) Uani 1 1 d . . . . .
Mo2 Mo 0.52534(5) 0.22412(3) 0.67924(2) 0.01822(11) Uani 1 1 d . . . . .
Mo3 Mo 0.24567(5) 0.24569(3) 0.57118(2) 0.01699(11) Uani 1 1 d . . . . .
Mo4 Mo 1.02713(5) 0.25595(2) 0.67897(2) 0.01631(11) Uani 1 1 d . . . . .
O1 O 0.2024(4) 0.1015(2) 0.59336(12) 0.0242(7) Uani 1 1 d . . . . .
O2 O 0.5601(4) 0.3666(2) 0.65728(12) 0.0246(7) Uani 1 1 d . . . . .
O3 O 0.7065(4) 0.3645(2) 0.58686(12) 0.0237(7) Uani 1 1 d . . . . .
O4 O 0.5007(5) 0.1101(2) 0.68657(15) 0.0345(9) Uani 1 1 d . . . . .
O5 O 0.0657(4) 0.1058(2) 0.66576(12) 0.0235(7) Uani 1 1 d . . . . .
O6 O 1.0004(4) 0.3707(2) 0.68089(13) 0.0294(8) Uani 1 1 d . . . . .
O7 O 0.2762(4) 0.3576(2) 0.56134(14) 0.0315(8) Uani 1 1 d . . . . .
O8 O 0.5432(5) 0.2615(3) 0.73978(14) 0.0360(9) Uani 1 1 d . . . . .
O9 O 0.7759(4) 0.1031(2) 0.57064(14) 0.0298(8) Uani 1 1 d . . . . .
O10 O 0.2230(5) 0.2047(3) 0.51128(13) 0.0316(8) Uani 1 1 d . . . . .
O11 O 1.0593(5) 0.2281(2) 0.74123(13) 0.0291(8) Uani 1 1 d . . . . .
O12 O 0.7128(5) 0.2442(2) 0.50994(13) 0.0297(8) Uani 1 1 d . . . . .
O13 O 0.7779(4) 0.2204(2) 0.65975(12) 0.0222(7) Uani 1 1 d . . . . .
O14 O 0.2728(4) 0.2551(2) 0.65691(12) 0.0211(7) Uani 1 1 d . . . . .
O15 O 0.4971(4) 0.2141(2) 0.59369(12) 0.0203(7) Uani 1 1 d . . . . .
O16 O 0.9955(4) 0.2526(2) 0.59205(12) 0.0212(7) Uani 1 1 d . . . . .
N1 N 0.1197(5) -0.3181(3) 0.62306(16) 0.0276(9) Uani 1 1 d D . . . .
N2 N 0.0966(7) -0.4569(3) 0.6437(2) 0.0472(13) Uani 1 1 d D . . . .
H2B H 0.0789 -0.5046 0.6611 0.057 Uiso 1 1 calc R U . . .
N3 N 0.6187(5) 0.7879(3) 0.62334(18) 0.0317(10) Uani 1 1 d . . . . .
N4 N 0.5752(8) 0.9256(5) 0.6021(3) 0.0740(18) Uani 1 1 d D U . . .
H4B H 0.5461 0.9739 0.5852 0.089 Uiso 1 1 calc R U . . .
C1 C 0.6558(9) 0.9223(4) 0.6517(3) 0.0551(17) Uani 1 1 d D U . . .
H1A H 0.693(8) 0.9698(12) 0.6687(12) 0.066 Uiso 1 1 d D U . . .
C2 C 0.6835(8) 0.8401(4) 0.6631(2) 0.0438(15) Uani 1 1 d D . . . .
H2A H 0.7392 0.8190 0.6938 0.053 Uiso 1 1 calc R U . . .
C3 C 0.5511(8) 0.8419(4) 0.5854(3) 0.0434(14) Uani 1 1 d . . . . .
H3A H 0.4981 0.8241 0.5537 0.052 Uiso 1 1 calc R U . . .
C4 C 0.6575(7) 0.6464(4) 0.5783(2) 0.0337(12) Uani 1 1 d . . . . .
H4A H 0.6801 0.6792 0.5495 0.040 Uiso 1 1 calc R U . . .
C5 C 0.6219(6) 0.6901(3) 0.62249(19) 0.0267(10) Uani 1 1 d . . . . .
C6 C 0.5885(7) 0.6439(4) 0.6657(2) 0.0346(12) Uani 1 1 d . . . . .
H6A H 0.5643 0.6747 0.6950 0.042 Uiso 1 1 calc R U . . .
C7 C 0.5914(7) 0.5508(3) 0.66472(19) 0.0310(11) Uani 1 1 d . . . . .
H7A H 0.5690 0.5185 0.6937 0.037 Uiso 1 1 calc R U . . .
C8 C 0.6274(6) 0.5048(3) 0.62116(18) 0.0256(10) Uani 1 1 d . . . . .
C9 C 0.6591(7) 0.5531(3) 0.57750(19) 0.0295(11) Uani 1 1 d . . . . .
H9A H 0.6813 0.5225 0.5479 0.035 Uiso 1 1 calc R U . . .
C10 C 0.6315(6) 0.4040(3) 0.62177(17) 0.0220(9) Uani 1 1 d . . . . .
C11 C 0.0823(8) -0.3745(4) 0.6596(2) 0.0366(12) Uani 1 1 d D . . . .
H11A H 0.054(8) -0.3591(9) 0.6891(8) 0.044 Uiso 1 1 d D U . . .
C12 C 0.1442(8) -0.4557(4) 0.5949(2) 0.0451(15) Uani 1 1 d . . . . .
H12A H 0.1633 -0.5057 0.5748 0.054 Uiso 1 1 calc R U . . .
C13 C 0.1583(8) -0.3690(4) 0.5815(2) 0.0367(13) Uani 1 1 d . . . . .
H13A H 0.1882 -0.3472 0.5503 0.044 Uiso 1 1 calc R U . . .
C14 C 0.1182(6) -0.2212(3) 0.62585(18) 0.0243(10) Uani 1 1 d . . . . .
C15 C 0.1781(7) -0.1786(4) 0.67012(19) 0.0317(11) Uani 1 1 d . . . . .
H15A H 0.2184 -0.2120 0.6987 0.038 Uiso 1 1 calc R U . . .
C16 C 0.1780(7) -0.0849(3) 0.6719(2) 0.0317(11) Uani 1 1 d . . . . .
H16A H 0.2147 -0.0552 0.7021 0.038 Uiso 1 1 calc R U . . .
C17 C 0.1231(6) -0.0360(3) 0.62877(19) 0.0242(10) Uani 1 1 d . . . . .
C18 C 0.0649(6) -0.0797(3) 0.58456(19) 0.0282(10) Uani 1 1 d . . . . .
H18A H 0.0288 -0.0463 0.5556 0.034 Uiso 1 1 calc R U . . .
C19 C 0.0594(6) -0.1728(3) 0.58256(18) 0.0262(10) Uani 1 1 d . . . . .
H19A H 0.0171 -0.2024 0.5528 0.031 Uiso 1 1 calc R U . . .
C20 C 0.1311(6) 0.0656(3) 0.62961(18) 0.0233(10) Uani 1 1 d . . . . .
O1W O 0.8626(11) 0.0189(6) 0.7386(2) 0.104(2) Uani 1 1 d D . . . .
H1WA H 0.788(7) 0.001(6) 0.758(2) 0.104 Uiso 1 1 d D U . . .
H1WB H 0.961(5) 0.025(7) 0.755(2) 0.104 Uiso 1 1 d D U . . .
O2W O 0.3960(15) 0.0132(7) 0.5112(4) 0.063(3) Uani 0.5 1 d D . P A -1
H2WA H 0.409(14) 0.066(3) 0.519(5) 0.063 Uiso 0.5 1 d D U P B -1
H2WB H 0.285(4) 0.005(7) 0.506(5) 0.063 Uiso 0.5 1 d D U P C -1

loop_
_atom_site_aniso_label
_atom_site_aniso_U_11
_atom_site_aniso_U_22
_atom_site_aniso_U_33
_atom_site_aniso_U_23
_atom_site_aniso_U_13
_atom_site_aniso_U_12
Mo1 0.01260(19) 0.0193(2) 0.0186(2) -0.00255(14) 0.00227(15) -0.00006(13)
Mo2 0.01270(19) 0.0251(2) 0.0170(2) 0.00227(14) 0.00188(15) -0.00271(13)
Mo3 0.01233(19) 0.0219(2) 0.0169(2) 0.00060(13) 0.00195(16) -0.00081(12)
Mo4 0.01346(19) 0.0181(2) 0.0175(2) -0.00164(13) 0.00241(16) -0.00041(12)
O1 0.0252(16) 0.0192(17) 0.0292(18) -0.0014(13) 0.0087(15) -0.0031(12)
O2 0.0237(16) 0.0223(18) 0.0289(18) -0.0005(13) 0.0085(15) -0.0018(12)
O3 0.0241(16) 0.0198(17) 0.0279(17) -0.0016(13) 0.0063(14) 0.0016(12)
O4 0.0291(18) 0.024(2) 0.050(2) 0.0141(16) 0.0041(17) -0.0032(14)
O5 0.0232(16) 0.0204(18) 0.0278(18) 0.0002(13) 0.0066(14) 0.0024(12)
O6 0.0284(18) 0.0209(18) 0.038(2) -0.0043(14) 0.0003(16) 0.0016(13)
O7 0.0259(17) 0.030(2) 0.039(2) 0.0064(15) 0.0063(16) -0.0012(14)
O8 0.034(2) 0.055(3) 0.0196(19) 0.0007(16) 0.0027(16) -0.0056(16)
O9 0.0270(17) 0.0199(18) 0.043(2) -0.0061(14) 0.0038(16) 0.0014(13)
O10 0.0292(18) 0.041(2) 0.0241(18) -0.0032(14) 0.0004(15) -0.0019(15)
O11 0.0311(19) 0.035(2) 0.0220(18) 0.0007(14) 0.0060(15) -0.0011(14)
O12 0.030(2) 0.039(2) 0.0205(18) 0.0004(14) 0.0036(16) -0.0011(14)
O13 0.0156(15) 0.0246(19) 0.0262(18) -0.0003(13) 0.0012(14) -0.0005(11)
O14 0.0139(16) 0.0267(19) 0.0231(18) 0.0002(12) 0.0034(14) -0.0009(11)
O15 0.0136(14) 0.0243(19) 0.0228(16) 0.0004(12) -0.0003(13) -0.0006(11)
O16 0.0144(16) 0.0241(19) 0.0254(18) -0.0010(12) 0.0026(14) -0.0011(11)
N1 0.029(2) 0.018(2) 0.037(2) 0.0022(17) 0.0045(19) 0.0008(15)
N2 0.054(3) 0.020(3) 0.069(4) 0.014(2) 0.011(3) 0.000(2)
N3 0.026(2) 0.019(3) 0.050(3) -0.0028(18) -0.001(2) -0.0003(15)
N4 0.061(3) 0.052(3) 0.109(4) 0.014(3) 0.003(3) 0.002(3)
C1 0.039(3) 0.036(4) 0.090(5) -0.029(3) 0.000(3) -0.002(2)
C2 0.039(3) 0.037(4) 0.054(4) -0.022(3) 0.000(3) -0.002(2)
C3 0.037(3) 0.027(3) 0.065(4) 0.011(3) -0.002(3) -0.003(2)
C4 0.042(3) 0.029(3) 0.031(3) 0.001(2) 0.007(2) -0.006(2)
C5 0.027(2) 0.017(3) 0.035(3) -0.0011(19) 0.001(2) 0.0010(17)
C6 0.044(3) 0.029(3) 0.032(3) -0.004(2) 0.009(3) 0.006(2)
C7 0.040(3) 0.023(3) 0.030(3) 0.0027(19) 0.008(2) 0.001(2)
C8 0.026(2) 0.021(3) 0.030(3) -0.0023(18) 0.004(2) -0.0011(17)
C9 0.037(3) 0.020(3) 0.033(3) -0.0023(19) 0.008(2) 0.0009(19)
C10 0.019(2) 0.021(3) 0.025(2) -0.0020(17) -0.0018(19) -0.0020(16)
C11 0.044(3) 0.024(3) 0.043(3) 0.007(2) 0.009(3) 0.003(2)
C12 0.056(4) 0.024(3) 0.058(4) -0.004(3) 0.016(3) 0.007(2)
C13 0.045(3) 0.027(3) 0.040(3) -0.005(2) 0.013(3) 0.004(2)
C14 0.025(3) 0.014(3) 0.033(3) 0.0017(18) 0.002(2) -0.0008(16)
C15 0.038(3) 0.026(3) 0.029(3) 0.007(2) -0.006(2) 0.003(2)
C16 0.038(3) 0.023(3) 0.032(3) -0.005(2) -0.009(2) -0.001(2)
C17 0.020(2) 0.019(3) 0.034(3) 0.0022(18) 0.001(2) -0.0012(16)
C18 0.029(2) 0.026(3) 0.028(3) 0.0010(19) -0.004(2) 0.0040(19)
C19 0.033(3) 0.021(3) 0.024(2) -0.0013(18) -0.002(2) 0.0002(18)
C20 0.016(2) 0.018(3) 0.035(3) -0.0026(18) 0.001(2) -0.0001(16)
O1W 0.146(7) 0.097(5) 0.072(4) -0.012(4) 0.033(4) -0.052(5)
O2W 0.084(7) 0.044(6) 0.057(6) -0.006(5) -0.010(6) 0.018(5)

loop_
_atom_type_symbol
_atom_type_description
_atom_type_scat_dispersion_real
_atom_type_scat_dispersion_imag
_atom_type_scat_source
C C 0.0033 0.0016 'International Tables Vol C Tables 4.2.6.8 and 6.1.1.4'
H H 0.0000 0.0000 'International Tables Vol C Tables 4.2.6.8 and 6.1.1.4'
N N 0.0061 0.0033 'International Tables Vol C Tables 4.2.6.8 and 6.1.1.4'
O O 0.0106 0.0060 'International Tables Vol C Tables 4.2.6.8 and 6.1.1.4'
Mo Mo -1.6832 0.6857 'International Tables Vol C Tables 4.2.6.8 and 6.1.1.4'

loop_
_geom_angle_atom_site_label_1
_geom_angle_atom_site_label_2
_geom_angle_atom_site_label_3
_geom_angle
_geom_angle_site_symmetry_1
_geom_angle_site_symmetry_3
O12 Mo1 O9 102.84(18) . .
O12 Mo1 O16 104.57(16) . .
O9 Mo1 O16 98.47(14) . .
O12 Mo1 O15 103.58(15) . .
O9 Mo1 O15 96.43(14) . .
O16 Mo1 O15 144.17(14) . .
O12 Mo1 O3 86.02(15) . .
O9 Mo1 O3 171.11(15) . .
O16 Mo1 O3 79.69(12) . .
O15 Mo1 O3 80.61(12) . .
O12 Mo1 O13 164.95(15) . .
O9 Mo1 O13 92.21(14) . .
O16 Mo1 O13 72.90(12) . .
O15 Mo1 O13 74.13(12) . .
O3 Mo1 O13 78.93(12) . .
O8 Mo2 O4 102.53(19) . .
O8 Mo2 O14 101.75(17) . .
O4 Mo2 O14 99.12(15) . .
O8 Mo2 O13 104.99(17) . .
O4 Mo2 O13 96.52(15) . .
O14 Mo2 O13 145.12(14) . .
O8 Mo2 O2 86.22(16) . .
O4 Mo2 O2 171.17(16) . .
O14 Mo2 O2 79.92(12) . .
O13 Mo2 O2 79.92(12) . .
O8 Mo2 O15 164.60(16) . .
O4 Mo2 O15 92.68(15) . .
O14 Mo2 O15 73.15(12) . .
O13 Mo2 O15 75.16(12) . .
O2 Mo2 O15 78.62(12) . .
O10 Mo3 O7 102.20(18) . .
O10 Mo3 O15 102.34(15) . .
O7 Mo3 O15 98.44(15) . .
O10 Mo3 O16 105.17(15) . 1_455
O7 Mo3 O16 97.57(14) . 1_455
O15 Mo3 O16 144.27(14) . 1_455
O10 Mo3 O1 84.13(15) . .
O7 Mo3 O1 173.59(15) . .
O15 Mo3 O1 81.03(12) . .
O16 Mo3 O1 79.57(12) 1_455 .
O10 Mo3 O14 162.44(15) . .
O7 Mo3 O14 95.28(15) . .
O15 Mo3 O14 73.13(12) . .
O16 Mo3 O14 73.75(13) 1_455 .
O1 Mo3 O14 78.42(12) . .
O11 Mo4 O6 102.71(17) . .
O11 Mo4 O13 103.83(16) . .
O6 Mo4 O13 99.76(15) . .
O11 Mo4 O14 103.51(16) . 1_655
O6 Mo4 O14 97.31(14) . 1_655
O13 Mo4 O14 143.50(14) . 1_655
O11 Mo4 O5 84.37(15) . 1_655
O6 Mo4 O5 172.77(14) . 1_655
O13 Mo4 O5 79.71(13) . 1_655
O14 Mo4 O5 79.40(12) 1_655 1_655
O11 Mo4 O16 164.44(15) . .
O6 Mo4 O16 92.83(14) . .
O13 Mo4 O16 73.64(13) . .
O14 Mo4 O16 73.51(13) 1_655 .
O5 Mo4 O16 80.08(11) 1_655 .
C20 O1 Mo3 133.1(3) . .
C10 O2 Mo2 133.6(3) . .
C10 O3 Mo1 130.7(3) . .
C20 O5 Mo4 129.9(3) . 1_455
Mo4 O13 Mo2 144.87(18) . .
Mo4 O13 Mo1 106.53(13) . .
Mo2 O13 Mo1 104.05(14) . .
Mo4 O14 Mo2 142.57(18) 1_455 .
Mo4 O14 Mo3 107.23(14) 1_455 .
Mo2 O14 Mo3 106.71(13) . .
Mo3 O15 Mo1 141.93(17) . .
Mo3 O15 Mo2 107.01(13) . .
Mo1 O15 Mo2 106.51(14) . .
Mo1 O16 Mo3 142.79(18) . 1_655
Mo1 O16 Mo4 106.94(13) . .
Mo3 O16 Mo4 105.40(14) 1_655 .
C11 N1 C13 107.8(5) . .
C11 N1 C14 126.1(4) . .
C13 N1 C14 126.1(4) . .
C11 N2 C12 109.1(5) . .
C11 N2 H2B 125.4 . .
C12 N2 H2B 125.4 . .
C3 N3 C2 108.7(5) . .
C3 N3 C5 126.1(5) . .
C2 N3 C5 125.2(5) . .
C3 N4 C1 108.4(6) . .
C3 N4 H4B 125.8 . .
C1 N4 H4B 125.8 . .
C2 C1 N4 107.8(6) . .
C2 C1 H1A 128(2) . .
N4 C1 H1A 123(2) . .
C1 C2 N3 108.9(6) . .
C1 C2 H2A 125.5 . .
N3 C2 H2A 125.5 . .
N4 C3 N3 106.2(6) . .
N4 C3 H3A 126.9 . .
N3 C3 H3A 126.9 . .
C5 C4 C9 118.9(5) . .
C5 C4 H4A 120.5 . .
C9 C4 H4A 120.5 . .
C6 C5 C4 122.1(5) . .
C6 C5 N3 118.8(4) . .
C4 C5 N3 119.1(5) . .
C5 C6 C7 118.7(5) . .
C5 C6 H6A 120.7 . .
C7 C6 H6A 120.7 . .
C6 C7 C8 120.8(5) . .
C6 C7 H7A 119.6 . .
C8 C7 H7A 119.6 . .
C7 C8 C9 119.6(5) . .
C7 C8 C10 119.2(4) . .
C9 C8 C10 121.1(4) . .
C4 C9 C8 119.9(5) . .
C4 C9 H9A 120.1 . .
C8 C9 H9A 120.1 . .
O2 C10 O3 125.8(4) . .
O2 C10 C8 116.3(4) . .
O3 C10 C8 117.8(4) . .
N2 C11 N1 109.2(5) . .
N2 C11 H11A 125.3(11) . .
N1 C11 H11A 125.5(11) . .
C13 C12 N2 107.1(5) . .
C13 C12 H12A 126.5 . .
N2 C12 H12A 126.5 . .
C12 C13 N1 106.7(5) . .
C12 C13 H13A 126.6 . .
N1 C13 H13A 126.6 . .
C15 C14 C19 121.4(5) . .
C15 C14 N1 120.1(4) . .
C19 C14 N1 118.5(4) . .
C14 C15 C16 119.4(5) . .
C14 C15 H15A 120.3 . .
C16 C15 H15A 120.3 . .
C17 C16 C15 119.8(5) . .
C17 C16 H16A 120.1 . .
C15 C16 H16A 120.1 . .
C18 C17 C16 120.2(5) . .
C18 C17 C20 119.6(4) . .
C16 C17 C20 120.2(4) . .
C17 C18 C19 120.7(5) . .
C17 C18 H18A 119.6 . .
C19 C18 H18A 119.6 . .
C18 C19 C14 118.6(4) . .
C18 C19 H19A 120.7 . .
C14 C19 H19A 120.7 . .
O1 C20 O5 126.5(4) . .
O1 C20 C17 115.6(4) . .
O5 C20 C17 117.9(4) . .
H1WA O1W H1WB 107.6(18) . .
H2WA O2W H2WB 106.6(18) . .

loop_
_geom_bond_atom_site_label_1
_geom_bond_atom_site_label_2
_geom_bond_distance
_geom_bond_site_symmetry_2
Mo1 O12 1.685(3) .
Mo1 O9 1.707(3) .
Mo1 O16 1.946(3) .
Mo1 O15 1.959(3) .
Mo1 O3 2.240(3) .
Mo1 O13 2.312(3) .
Mo2 O8 1.688(4) .
Mo2 O4 1.712(4) .
Mo2 O14 1.956(3) .
Mo2 O13 1.972(3) .
Mo2 O2 2.210(3) .
Mo2 O15 2.258(3) .
Mo3 O10 1.691(3) .
Mo3 O7 1.696(4) .
Mo3 O15 1.952(3) .
Mo3 O16 1.970(3) 1_455
Mo3 O1 2.246(3) .
Mo3 O14 2.262(3) .
Mo4 O11 1.693(3) .
Mo4 O6 1.713(3) .
Mo4 O13 1.934(3) .
Mo4 O14 1.947(3) 1_655
Mo4 O5 2.274(3) 1_655
Mo4 O16 2.290(3) .
O1 C20 1.250(5) .
O2 C10 1.245(5) .
O3 C10 1.260(5) .
O5 C20 1.256(5) .
O5 Mo4 2.274(3) 1_455
O14 Mo4 1.947(3) 1_455
O16 Mo3 1.970(3) 1_655
N1 C11 1.323(6) .
N1 C13 1.381(6) .
N1 C14 1.438(6) .
N2 C11 1.299(7) .
N2 C12 1.365(8) .
N2 H2B 0.8600 .
N3 C3 1.346(7) .
N3 C2 1.359(7) .
N3 C5 1.449(7) .
N4 C3 1.323(9) .
N4 C1 1.392(10) .
N4 H4B 0.8600 .
C1 C2 1.267(10) .
C1 H1A 0.867(9) .
C2 H2A 0.9300 .
C3 H3A 0.9300 .
C4 C5 1.382(7) .
C4 C9 1.383(7) .
C4 H4A 0.9300 .
C5 C6 1.371(7) .
C6 C7 1.381(7) .
C6 H6A 0.9300 .
C7 C8 1.383(7) .
C7 H7A 0.9300 .
C8 C9 1.394(7) .
C8 C10 1.494(7) .
C9 H9A 0.9300 .
C11 H11A 0.855(7) .
C12 C13 1.339(8) .
C12 H12A 0.9300 .
C13 H13A 0.9300 .
C14 C15 1.369(7) .
C14 C19 1.388(6) .
C15 C16 1.389(7) .
C15 H15A 0.9300 .
C16 C17 1.383(7) .
C16 H16A 0.9300 .
C17 C18 1.372(7) .
C17 C20 1.506(7) .
C18 C19 1.381(7) .
C18 H18A 0.9300 .
C19 H19A 0.9300 .
O1W H1WA 0.823(10) .
O1W H1WB 0.820(10) .
O2W H2WA 0.820(10) .
O2W H2WB 0.825(10) .
